data_2237529
loop_
_publ_author_name
'Ma, Hong-Ju'
'Xu, Meng-Han'
'Zhang, Jian-Hua'
'Li, Jian-Hong'
'Ning, Jun'

_publ_section_title
;
 2-{(<i>E</i>)-4-[4-(Trifluoromethyl)phenoxy]but-2-enyloxy}phenyl
 <i>N</i>-methylcarbamate
;
_journal_coeditor_code MW2102
_journal_issue 3
_journal_name_full 'Acta Crystallographica Section E'
_journal_page_first o326
_journal_page_last o327
_journal_paper_doi 10.1107/S1600536813001347
_journal_volume 69
_journal_year 2013
_chemical_formula_iupac 'C19 H18 F3 N O4'
_chemical_formula_moiety 'C19 H18 F3 N O4'
_chemical_formula_sum 'C19 H18 F3 N O4'
_chemical_formula_weight 381.34
_chemical_name_systematic
;
2-{(<i>E</i>)-4-[4-(Trifluoromethyl)phenoxy]but-2-enyloxy}phenyl
<i>N</i>-methylcarbamate
;
_space_group_IT_number 14
_symmetry_cell_setting monoclinic
_symmetry_space_group_name_Hall '-P 2ybc'
_symmetry_space_group_name_H-M 'P 1 21/c 1'
_atom_sites_solution_hydrogens geom
_atom_sites_solution_primary direct
_atom_sites_solution_secondary difmap
_audit_creation_method SHELXL-97
_cell_angle_alpha 90.00
_cell_angle_beta 111.65(3)
_cell_angle_gamma 90.00
_cell_formula_units_Z 4
_cell_length_a 12.413(3)
_cell_length_b 9.3936(19)
_cell_length_c 16.202(3)
_cell_measurement_reflns_used 468
_cell_measurement_temperature 173(2)
_cell_measurement_theta_max 68.25
_cell_measurement_theta_min 2.17
_cell_volume 1755.9(7)
_computing_cell_refinement 'RAPID-AUTO (Rigaku 2001)'
_computing_data_collection 'RAPID-AUTO (Rigaku 2001)'
_computing_data_reduction 'RAPID-AUTO (Rigaku 2001)'
_computing_molecular_graphics 'XP in SHELXTL (Sheldrick, 2008)'
_computing_publication_material 'SHELXL97 (Sheldrick, 2008)'
_computing_structure_refinement 'SHELXL97 (Sheldrick, 2008)'
_computing_structure_solution 'SHELXS97 (Sheldrick, 2008)'
_diffrn_ambient_temperature 173(2)
_diffrn_measured_fraction_theta_full 0.985
_diffrn_measured_fraction_theta_max 0.985
_diffrn_measurement_device_type 'Rigaku R-AXIS RAPID IP area-detector'
_diffrn_measurement_method '\w scans at fixed \c = 45\%'
_diffrn_radiation_monochromator graphite
_diffrn_radiation_source 'rotating anode'
_diffrn_radiation_type CuK\a
_diffrn_radiation_wavelength 1.54178
_diffrn_reflns_av_R_equivalents 0.0333
_diffrn_reflns_av_sigmaI/netI 0.0346
_diffrn_reflns_limit_h_max 14
_diffrn_reflns_limit_h_min -14
_diffrn_reflns_limit_k_max 10
_diffrn_reflns_limit_k_min -11
_diffrn_reflns_limit_l_max 19
_diffrn_reflns_limit_l_min -18
_diffrn_reflns_number 11613
_diffrn_reflns_theta_full 68.23
_diffrn_reflns_theta_max 68.23
_diffrn_reflns_theta_min 3.83
_exptl_absorpt_coefficient_mu 1.049
_exptl_absorpt_correction_T_max 0.7795
_exptl_absorpt_correction_T_min 0.6385
_exptl_absorpt_correction_type multi-scan
_exptl_absorpt_process_details '(ABSCOR; Higashi, 1995)'
_exptl_crystal_colour colorless
_exptl_crystal_density_diffrn 1.443
_exptl_crystal_density_method 'not measured'
_exptl_crystal_description block
_exptl_crystal_F_000 792
_exptl_crystal_size_max 0.47
_exptl_crystal_size_mid 0.30
_exptl_crystal_size_min 0.25
_refine_diff_density_max 0.289
_refine_diff_density_min -0.219
_refine_ls_extinction_coef 0.0033(3)
_refine_ls_extinction_expression Fc^*^=kFc[1+0.001xFc^2^\l^3^/sin(2\q)]^-1/4^
_refine_ls_extinction_method 'SHELXL97 (Sheldrick, 2008)'
_refine_ls_goodness_of_fit_ref 1.074
_refine_ls_hydrogen_treatment constr
_refine_ls_matrix_type full
_refine_ls_number_parameters 274
_refine_ls_number_reflns 3163
_refine_ls_number_restraints 60
_refine_ls_restrained_S_all 1.116
_refine_ls_R_factor_all 0.0542
_refine_ls_R_factor_gt 0.0437
_refine_ls_shift/su_max 0.001
_refine_ls_shift/su_mean 0.000
_refine_ls_structure_factor_coef Fsqd
_refine_ls_weighting_details 'calc w=1/[\s^2^(Fo^2^)+(0.0381P)^2^+0.8611P] where P=(Fo^2^+2Fc^2^)/3'
_refine_ls_weighting_scheme calc
_refine_ls_wR_factor_gt 0.1017
_refine_ls_wR_factor_ref 0.1070
_reflns_number_gt 2615
_reflns_number_total 3163
_reflns_threshold_expression I>2sigma(I)
_cod_data_source_file mw2102.cif
_cod_data_source_block I
_cod_original_cell_volume 1755.9(6)
_cod_original_sg_symbol_H-M 'P 21/c'
_cod_database_code 2237529
_cod_database_fobs_code 2237529

loop_
_symmetry_equiv_pos_as_xyz
'x, y, z'
'-x, y+1/2, -z+1/2'
'-x, -y, -z'
'x, -y-1/2, z-1/2'

loop_
_atom_site_type_symbol
_atom_site_label
_atom_site_fract_x
_atom_site_fract_y
_atom_site_fract_z
_atom_site_U_iso_or_equiv
_atom_site_adp_type
_atom_site_calc_flag
_atom_site_refinement_flags
_atom_site_occupancy
_atom_site_symmetry_multiplicity
_atom_site_disorder_assembly
_atom_site_disorder_group
F F1 0.4769(4) -0.2372(3) 0.2853(4) 0.0698(14) Uani d PDU 0.710(12) 1 A 1
F F2 0.4529(5) -0.0522(5) 0.2121(3) 0.0731(13) Uani d PDU 0.710(12) 1 A 1
F F3 0.5816(4) -0.0554(8) 0.3412(5) 0.090(2) Uani d PDU 0.710(12) 1 A 1
F F1' 0.5251(13) -0.2132(15) 0.3448(14) 0.109(5) Uani d PDU 0.290(12) 1 A 2
F F2' 0.4491(9) -0.111(2) 0.2122(6) 0.111(5) Uani d PDU 0.290(12) 1 A 2
F F3' 0.5655(11) -0.0074(18) 0.3219(13) 0.092(5) Uani d PDU 0.290(12) 1 A 2
O O1 0.13692(11) 0.11336(15) 0.41856(9) 0.0376(4) Uani d . 1 1 A .
O O2 -0.17712(11) 0.32576(15) 0.48990(9) 0.0348(3) Uani d . 1 1 . .
O O3 0.02201(12) 0.28785(14) 0.67050(9) 0.0367(4) Uani d . 1 1 . .
O O4 -0.03869(11) 0.50607(14) 0.60863(9) 0.0313(3) Uani d . 1 1 . .
N N1 0.12414(13) 0.41620(18) 0.60530(11) 0.0336(4) Uani d . 1 1 . .
H H1 0.1242 0.4945 0.5755 0.040 Uiso calc R 1 1 . .
C C1 0.47480(19) -0.0960(2) 0.29620(17) 0.0477(6) Uani d D 1 1 . .
C C2 0.38579(17) -0.0443(2) 0.32947(14) 0.0360(5) Uani d . 1 1 A .
C C3 0.27526(17) -0.1023(2) 0.29649(13) 0.0360(5) Uani d . 1 1 . .
H H3 0.2584 -0.1773 0.2543 0.043 Uiso calc R 1 1 A .
C C4 0.18957(17) -0.0526(2) 0.32412(13) 0.0332(5) Uani d . 1 1 A .
H H4 0.1141 -0.0930 0.3009 0.040 Uiso calc R 1 1 . .
C C5 0.21432(16) 0.0570(2) 0.38617(13) 0.0318(4) Uani d . 1 1 . .
C C6 0.32588(18) 0.1133(2) 0.42067(15) 0.0422(5) Uani d . 1 1 A .
H H6 0.3437 0.1868 0.4640 0.051 Uiso calc R 1 1 . .
C C7 0.41034(18) 0.0630(2) 0.39219(15) 0.0439(5) Uani d . 1 1 . .
H H7 0.4862 0.1022 0.4158 0.053 Uiso calc R 1 1 A .
C C8 0.01688(16) 0.0769(2) 0.37353(13) 0.0354(5) Uani d . 1 1 . .
H H8A 0.0055 -0.0264 0.3792 0.043 Uiso calc R 1 1 A .
H H8B -0.0081 0.1005 0.3096 0.043 Uiso calc R 1 1 . .
C C9 -0.05238(17) 0.1595(2) 0.41472(13) 0.0329(5) Uani d . 1 1 A .
H H9 -0.0182 0.2416 0.4485 0.039 Uiso calc R 1 1 . .
C C10 -0.15720(18) 0.1256(2) 0.40707(14) 0.0381(5) Uani d . 1 1 . .
H H10 -0.1877 0.0412 0.3745 0.046 Uiso calc R 1 1 A .
C C11 -0.23549(17) 0.2024(2) 0.44281(13) 0.0337(5) Uani d . 1 1 A .
H H11A -0.3074 0.2308 0.3935 0.040 Uiso calc R 1 1 . .
H H11B -0.2569 0.1392 0.4832 0.040 Uiso calc R 1 1 . .
C C12 -0.22437(16) 0.3914(2) 0.54436(12) 0.0300(4) Uani d . 1 1 . .
C C13 -0.33741(17) 0.3764(2) 0.53971(13) 0.0354(5) Uani d . 1 1 . .
H H13 -0.3893 0.3149 0.4967 0.042 Uiso calc R 1 1 . .
C C14 -0.37483(18) 0.4512(2) 0.59798(14) 0.0394(5) Uani d . 1 1 . .
H H14 -0.4523 0.4402 0.5948 0.047 Uiso calc R 1 1 . .
C C15 -0.30069(18) 0.5415(2) 0.66040(14) 0.0392(5) Uani d . 1 1 . .
H H15 -0.3271 0.5922 0.7001 0.047 Uiso calc R 1 1 . .
C C16 -0.18725(17) 0.5581(2) 0.66513(13) 0.0347(5) Uani d . 1 1 . .
H H16 -0.1360 0.6209 0.7076 0.042 Uiso calc R 1 1 . .
C C17 -0.14992(16) 0.4832(2) 0.60820(12) 0.0296(4) Uani d . 1 1 . .
C C18 0.03597(16) 0.3915(2) 0.63119(12) 0.0290(4) Uani d . 1 1 . .
C C19 0.22029(18) 0.3175(2) 0.62487(16) 0.0446(6) Uani d . 1 1 . .
H H19A 0.2818 0.3611 0.6091 0.067 Uiso calc R 1 1 . .
H H19B 0.1936 0.2300 0.5904 0.067 Uiso calc R 1 1 . .
H H19C 0.2504 0.2947 0.6884 0.067 Uiso calc R 1 1 . .

loop_
_atom_site_aniso_label
_atom_site_aniso_U_11
_atom_site_aniso_U_22
_atom_site_aniso_U_33
_atom_site_aniso_U_12
_atom_site_aniso_U_13
_atom_site_aniso_U_23
F1 0.082(2) 0.0421(13) 0.117(3) 0.0125(13) 0.073(2) 0.0034(16)
F2 0.084(3) 0.083(2) 0.077(2) 0.0261(19) 0.059(2) 0.019(2)
F3 0.0276(13) 0.136(5) 0.100(3) -0.001(2) 0.0170(15) -0.051(3)
F1' 0.099(7) 0.091(7) 0.172(12) 0.058(6) 0.092(8) 0.046(7)
F2' 0.038(4) 0.192(13) 0.093(7) -0.003(6) 0.011(4) -0.102(8)
F3' 0.065(7) 0.090(7) 0.159(11) -0.039(6) 0.087(8) -0.045(7)
O1 0.0312(7) 0.0435(8) 0.0390(8) -0.0012(6) 0.0141(6) -0.0093(7)
O2 0.0333(7) 0.0358(8) 0.0412(8) -0.0074(6) 0.0207(6) -0.0109(6)
O3 0.0369(8) 0.0314(8) 0.0423(8) 0.0002(6) 0.0151(6) 0.0082(6)
O4 0.0279(7) 0.0274(7) 0.0399(7) 0.0004(6) 0.0139(6) 0.0013(6)
N1 0.0307(8) 0.0351(9) 0.0369(9) 0.0017(7) 0.0148(7) 0.0039(8)
C1 0.0362(12) 0.0442(13) 0.0672(16) 0.0019(11) 0.0243(11) 0.0044(13)
C2 0.0302(10) 0.0354(11) 0.0437(11) 0.0024(9) 0.0151(9) 0.0051(9)
C3 0.0347(10) 0.0354(11) 0.0385(11) -0.0001(9) 0.0141(9) -0.0032(9)
C4 0.0300(10) 0.0346(11) 0.0344(10) -0.0010(8) 0.0111(8) -0.0010(9)
C5 0.0302(10) 0.0330(10) 0.0327(10) 0.0027(8) 0.0121(8) 0.0035(8)
C6 0.0342(11) 0.0405(12) 0.0489(12) -0.0047(10) 0.0118(9) -0.0112(10)
C7 0.0285(10) 0.0434(12) 0.0573(14) -0.0043(9) 0.0130(10) -0.0055(11)
C8 0.0313(10) 0.0384(11) 0.0380(11) -0.0031(9) 0.0145(9) -0.0050(9)
C9 0.0347(10) 0.0314(10) 0.0335(10) -0.0015(9) 0.0137(8) -0.0049(8)
C10 0.0408(11) 0.0331(11) 0.0439(12) -0.0048(9) 0.0200(9) -0.0095(9)
C11 0.0334(10) 0.0322(10) 0.0367(11) -0.0048(8) 0.0142(8) -0.0041(8)
C12 0.0303(10) 0.0313(10) 0.0315(10) 0.0019(8) 0.0147(8) 0.0007(8)
C13 0.0297(10) 0.0400(12) 0.0382(11) -0.0026(9) 0.0145(9) -0.0030(9)
C14 0.0315(10) 0.0457(13) 0.0463(12) 0.0046(9) 0.0205(9) 0.0035(10)
C15 0.0408(12) 0.0441(12) 0.0378(11) 0.0078(10) 0.0206(10) 0.0003(10)
C16 0.0379(11) 0.0333(11) 0.0325(10) 0.0025(9) 0.0125(9) -0.0001(9)
C17 0.0279(9) 0.0291(10) 0.0331(10) 0.0013(8) 0.0129(8) 0.0029(8)
C18 0.0271(9) 0.0294(10) 0.0284(9) -0.0008(8) 0.0077(8) -0.0031(8)
C19 0.0319(11) 0.0475(13) 0.0549(13) 0.0068(10) 0.0168(10) 0.0000(11)

loop_
_atom_type_symbol
_atom_type_description
_atom_type_scat_dispersion_real
_atom_type_scat_dispersion_imag
_atom_type_scat_source
C C 0.0181 0.0091 'International Tables Vol C Tables 4.2.6.8 and 6.1.1.4'
H H 0.0000 0.0000 'International Tables Vol C Tables 4.2.6.8 and 6.1.1.4'
N N 0.0311 0.0180 'International Tables Vol C Tables 4.2.6.8 and 6.1.1.4'
O O 0.0492 0.0322 'International Tables Vol C Tables 4.2.6.8 and 6.1.1.4'
F F 0.0727 0.0534 'International Tables Vol C Tables 4.2.6.8 and 6.1.1.4'

loop_
_geom_angle_atom_site_label_1
_geom_angle_atom_site_label_2
_geom_angle_atom_site_label_3
_geom_angle
C5 O1 C8 117.30(15)
C12 O2 C11 117.06(15)
C18 O4 C17 116.65(14)
C18 N1 C19 121.73(18)
C18 N1 H1 119.1
C19 N1 H1 119.1
F2' C1 F3' 104.5(10)
F3 C1 F1 107.3(4)
F3 C1 F2 104.9(4)
F1 C1 F2 100.1(3)
F2' C1 F1' 113.7(8)
F3' C1 F1' 99.7(8)
F2' C1 C2 119.7(6)
F3 C1 C2 116.1(4)
F3' C1 C2 109.8(7)
F1 C1 C2 115.2(2)
F2 C1 C2 111.6(3)
F1' C1 C2 107.4(5)
C7 C2 C3 119.2(2)
C7 C2 C1 121.03(19)
C3 C2 C1 119.8(2)
C4 C3 C2 120.9(2)
C4 C3 H3 119.5
C2 C3 H3 119.5
C3 C4 C5 119.58(19)
C3 C4 H4 120.2
C5 C4 H4 120.2
O1 C5 C4 124.58(18)
O1 C5 C6 115.86(18)
C4 C5 C6 119.54(19)
C7 C6 C5 120.2(2)
C7 C6 H6 119.9
C5 C6 H6 119.9
C6 C7 C2 120.6(2)
C6 C7 H7 119.7
C2 C7 H7 119.7
O1 C8 C9 108.10(16)
O1 C8 H8A 110.1
C9 C8 H8A 110.1
O1 C8 H8B 110.1
C9 C8 H8B 110.1
H8A C8 H8B 108.4
C10 C9 C8 123.63(19)
C10 C9 H9 118.2
C8 C9 H9 118.2
C9 C10 C11 128.22(19)
C9 C10 H10 115.9
C11 C10 H10 115.9
O2 C11 C10 108.98(16)
O2 C11 H11A 109.9
C10 C11 H11A 109.9
O2 C11 H11B 109.9
C10 C11 H11B 109.9
H11A C11 H11B 108.3
O2 C12 C13 125.72(17)
O2 C12 C17 115.42(16)
C13 C12 C17 118.84(18)
C12 C13 C14 119.89(19)
C12 C13 H13 120.1
C14 C13 H13 120.1
C15 C14 C13 120.68(19)
C15 C14 H14 119.7
C13 C14 H14 119.7
C14 C15 C16 119.8(2)
C14 C15 H15 120.1
C16 C15 H15 120.1
C17 C16 C15 119.53(19)
C17 C16 H16 120.2
C15 C16 H16 120.2
C16 C17 O4 119.88(17)
C16 C17 C12 121.22(18)
O4 C17 C12 118.71(17)
O3 C18 N1 126.96(18)
O3 C18 O4 123.69(17)
N1 C18 O4 109.33(16)
N1 C19 H19A 109.5
N1 C19 H19B 109.5
H19A C19 H19B 109.5
N1 C19 H19C 109.5
H19A C19 H19C 109.5
H19B C19 H19C 109.5

loop_
_geom_bond_atom_site_label_1
_geom_bond_atom_site_label_2
_geom_bond_distance
F1 C1 1.339(3)
F2 C1 1.351(4)
F3 C1 1.312(5)
F1' C1 1.363(7)
F2' C1 1.287(8)
F3' C1 1.337(9)
O1 C5 1.361(2)
O1 C8 1.438(2)
O2 C12 1.373(2)
O2 C11 1.429(2)
O3 C18 1.210(2)
O4 C18 1.379(2)
O4 C17 1.395(2)
N1 C18 1.329(2)
N1 C19 1.451(3)
N1 H1 0.8800
C1 C2 1.479(3)
C2 C7 1.383(3)
C2 C3 1.387(3)
C3 C4 1.379(3)
C3 H3 0.9500
C4 C5 1.392(3)
C4 H4 0.9500
C5 C6 1.393(3)
C6 C7 1.376(3)
C6 H6 0.9500
C7 H7 0.9500
C8 C9 1.487(3)
C8 H8A 0.9900
C8 H8B 0.9900
C9 C10 1.300(3)
C9 H9 0.9500
C10 C11 1.488(3)
C10 H10 0.9500
C11 H11A 0.9900
C11 H11B 0.9900
C12 C13 1.384(3)
C12 C17 1.401(3)
C13 C14 1.387(3)
C13 H13 0.9500
C14 C15 1.379(3)
C14 H14 0.9500
C15 C16 1.390(3)
C15 H15 0.9500
C16 C17 1.369(3)
C16 H16 0.9500
C19 H19A 0.9800
C19 H19B 0.9800
C19 H19C 0.9800

loop_
_geom_hbond_atom_site_label_D
_geom_hbond_atom_site_label_H
_geom_hbond_atom_site_label_A
_geom_hbond_site_symmetry_A
_geom_hbond_distance_DH
_geom_hbond_distance_HA
_geom_hbond_distance_DA
_geom_hbond_angle_DHA
N1 H1 O2 3_566 0.88 2.22 3.072(2) 163

loop_
_geom_torsion_atom_site_label_1
_geom_torsion_atom_site_label_2
_geom_torsion_atom_site_label_3
_geom_torsion_atom_site_label_4
_geom_torsion
F2' C1 C2 C7 -132.8(10)
F3 C1 C2 C7 12.8(5)
F3' C1 C2 C7 -11.9(10)
F1 C1 C2 C7 139.4(4)
F2 C1 C2 C7 -107.3(3)
F1' C1 C2 C7 95.6(11)
F2' C1 C2 C3 46.2(10)
F3 C1 C2 C3 -168.2(4)
F3' C1 C2 C3 167.0(10)
F1 C1 C2 C3 -41.6(4)
F2 C1 C2 C3 71.7(3)
F1' C1 C2 C3 -85.4(11)
C7 C2 C3 C4 1.2(3)
C1 C2 C3 C4 -177.75(19)
C2 C3 C4 C5 -0.2(3)
C8 O1 C5 C4 -12.6(3)
C8 O1 C5 C6 169.01(18)
C3 C4 C5 O1 -179.48(18)
C3 C4 C5 C6 -1.1(3)
O1 C5 C6 C7 179.85(19)
C4 C5 C6 C7 1.3(3)
C5 C6 C7 C2 -0.3(3)
C3 C2 C7 C6 -1.0(3)
C1 C2 C7 C6 178.0(2)
C5 O1 C8 C9 -175.09(16)
O1 C8 C9 C10 -160.9(2)
C8 C9 C10 C11 -177.9(2)
C12 O2 C11 C10 -165.39(16)
C9 C10 C11 O2 -0.2(3)
C11 O2 C12 C13 -19.5(3)
C11 O2 C12 C17 161.91(17)
O2 C12 C13 C14 -178.79(18)
C17 C12 C13 C14 -0.2(3)
C12 C13 C14 C15 0.4(3)
C13 C14 C15 C16 0.1(3)
C14 C15 C16 C17 -0.7(3)
C15 C16 C17 O4 175.88(17)
C15 C16 C17 C12 0.8(3)
C18 O4 C17 C16 117.69(19)
C18 O4 C17 C12 -67.1(2)
O2 C12 C17 C16 178.33(17)
C13 C12 C17 C16 -0.4(3)
O2 C12 C17 O4 3.2(3)
C13 C12 C17 O4 -175.48(17)
C19 N1 C18 O3 -1.9(3)
C19 N1 C18 O4 176.30(17)
C17 O4 C18 O3 -18.9(3)
C17 O4 C18 N1 162.82(15)
